data_4033135
loop_
_publ_author_name
'Riedel, Sibylle'
'Maichle-M\"ossmer, C\"acilia'
'Maier, Martin E.'

_publ_section_title
;
 Intramolecular Diels-Alder Reactions of Tethered Enoate Substituted
 Furans Induced by Dialkylaluminum Chloride.
;
_journal_issue 23
_journal_name_full 'The Journal of organic chemistry'
_journal_page_first 12798
_journal_page_last 12805
_journal_paper_doi 10.1021/acs.joc.7b02117
_journal_volume 82
_journal_year 2017
_chemical_formula_sum 'C12 H18 O3'
_chemical_formula_weight 210.26
_space_group_crystal_system orthorhombic
_space_group_IT_number 61
_space_group_name_Hall '-P 2ac 2ab'
_space_group_name_H-M_alt 'P b c a'
_symmetry_space_group_name_Hall '-P 2ac 2ab'
_symmetry_space_group_name_H-M 'P b c a'
_atom_sites_solution_hydrogens geom
_audit_creation_method SHELXL-2014/7
_cell_angle_alpha 90
_cell_angle_beta 90
_cell_angle_gamma 90
_cell_formula_units_Z 8
_cell_length_a 5.3586(11)
_cell_length_b 17.181(3)
_cell_length_c 24.086(5)
_cell_measurement_reflns_used 1336
_cell_measurement_temperature 100(2)
_cell_measurement_theta_max 26.271
_cell_measurement_theta_min 2.517
_cell_volume 2217.5(8)
_computing_cell_refinement 'Bruker SAINT'
_computing_data_collection 'Bruker COSMO'
_computing_data_reduction 'Bruker SAINT'
_computing_structure_refinement 'SHELXL-2014/7 (Sheldrick, 2014)'
_computing_structure_solution 'SHELXS-13 (Sheldrick 2008)'
_diffrn_ambient_temperature 100(2)
_diffrn_measured_fraction_theta_full 1.000
_diffrn_measured_fraction_theta_max 1.000
_diffrn_measurement_device_type 'Bruker APEX II DUO'
_diffrn_measurement_method 'phi and omega scans'
_diffrn_radiation_type MoK\a
_diffrn_radiation_wavelength 0.71073
_diffrn_reflns_av_R_equivalents 0.0971
_diffrn_reflns_av_unetI/netI 0.0639
_diffrn_reflns_Laue_measured_fraction_full 1.000
_diffrn_reflns_Laue_measured_fraction_max 1.000
_diffrn_reflns_limit_h_max 6
_diffrn_reflns_limit_h_min -6
_diffrn_reflns_limit_k_max 21
_diffrn_reflns_limit_k_min -22
_diffrn_reflns_limit_l_max 30
_diffrn_reflns_limit_l_min -30
_diffrn_reflns_number 14822
_diffrn_reflns_point_group_measured_fraction_full 1.000
_diffrn_reflns_point_group_measured_fraction_max 1.000
_diffrn_reflns_theta_full 25.242
_diffrn_reflns_theta_max 27.100
_diffrn_reflns_theta_min 2.371
_diffrn_source 'ImuS-focus sealed tube'
_exptl_absorpt_coefficient_mu 0.089
_exptl_absorpt_correction_T_max 0.7458
_exptl_absorpt_correction_T_min 0.5055
_exptl_absorpt_correction_type numerical
_exptl_absorpt_process_details sadabs
_exptl_crystal_colour colourless
_exptl_crystal_density_diffrn 1.260
_exptl_crystal_description needle
_exptl_crystal_F_000 912
_exptl_crystal_size_max 0.272
_exptl_crystal_size_mid 0.047
_exptl_crystal_size_min 0.044
_refine_diff_density_max 0.246
_refine_diff_density_min -0.241
_refine_diff_density_rms 0.060
_refine_ls_extinction_method none
_refine_ls_goodness_of_fit_ref 1.023
_refine_ls_hydrogen_treatment constr
_refine_ls_matrix_type full
_refine_ls_number_parameters 138
_refine_ls_number_reflns 2436
_refine_ls_number_restraints 0
_refine_ls_restrained_S_all 1.023
_refine_ls_R_factor_all 0.0897
_refine_ls_R_factor_gt 0.0516
_refine_ls_shift/su_max 0.000
_refine_ls_shift/su_mean 0.000
_refine_ls_structure_factor_coef Fsqd
_refine_ls_weighting_details 'w=1/[\s^2^(Fo^2^)+(0.0591P)^2^+0.8151P] where P=(Fo^2^+2Fc^2^)/3'
_refine_ls_weighting_scheme calc
_refine_ls_wR_factor_gt 0.1166
_refine_ls_wR_factor_ref 0.1380
_reflns_Friedel_coverage 0.000
_reflns_number_gt 1612
_reflns_number_total 2436
_reflns_threshold_expression 'I > 2\s(I)'
_cod_data_source_file jo7b02117_si_002.cif
_cod_data_source_block mo_SR80_2_0m_a_indene_20
_cod_depositor_comments 'Adding full bibliography for 4033135--4033140.cif.'
_cod_original_cell_volume 2217.6(8)
_cod_database_code 4033135
_shelx_shelxl_version_number 2014/7
_shelx_space_group_comment
;
The symmetry employed for this shelxl refinement is uniquely defined
by the following loop, which should always be used as a source of
symmetry information in preference to the above space-group names.
They are only intended as comments.
;
_shelx_estimated_absorpt_t_min 0.976
_shelx_estimated_absorpt_t_max 0.996

loop_
_space_group_symop_operation_xyz
'x, y, z'
'-x+1/2, -y, z+1/2'
'-x, y+1/2, -z+1/2'
'x+1/2, -y+1/2, -z'
'-x, -y, -z'
'x-1/2, y, -z-1/2'
'x, -y-1/2, z-1/2'
'-x-1/2, y-1/2, z'

loop_
_atom_site_label
_atom_site_type_symbol
_atom_site_fract_x
_atom_site_fract_y
_atom_site_fract_z
_atom_site_U_iso_or_equiv
_atom_site_adp_type
_atom_site_occupancy
_atom_site_site_symmetry_order
_atom_site_calc_flag
_atom_site_refinement_flags_posn
_atom_site_refinement_flags_adp
O1 O 0.2686(3) 0.67671(8) 0.72431(5) 0.0195(3) Uani 1 1 d . .
H1A H 0.1378 0.6782 0.7435 0.029 Uiso 1 1 calc R U
O2 O 0.7025(3) 0.77328(8) 0.66919(6) 0.0224(4) Uani 1 1 d . .
O3 O 0.3564(3) 0.82025(9) 0.62971(7) 0.0308(4) Uani 1 1 d . .
C1 C 0.4244(4) 0.68145(11) 0.63117(7) 0.0144(4) Uani 1 1 d . .
H1 H 0.5736 0.6485 0.6396 0.017 Uiso 1 1 calc R U
C2 C 0.2065(4) 0.65648(12) 0.66801(7) 0.0159(4) Uani 1 1 d . .
H2 H 0.0561 0.6871 0.6569 0.019 Uiso 1 1 calc R U
C3 C 0.1456(4) 0.56994(12) 0.66146(8) 0.0167(4) Uani 1 1 d . .
H3 H -0.0245 0.5613 0.6774 0.020 Uiso 1 1 calc R U
C4 C 0.1352(4) 0.54784(12) 0.60086(8) 0.0187(5) Uani 1 1 d . .
H4 H 0.0624 0.4993 0.5911 0.022 Uiso 1 1 calc R U
C5 C 0.2228(4) 0.59298(12) 0.56066(8) 0.0169(4) Uani 1 1 d . .
C6 C 0.2374(4) 0.57600(12) 0.49900(8) 0.0211(5) Uani 1 1 d . .
H6A H 0.0761 0.5874 0.4807 0.025 Uiso 1 1 calc R U
H6B H 0.2804 0.5207 0.4924 0.025 Uiso 1 1 calc R U
C7 C 0.4445(4) 0.62989(12) 0.47653(8) 0.0212(5) Uani 1 1 d . .
H7A H 0.5712 0.5995 0.4559 0.025 Uiso 1 1 calc R U
H7B H 0.3734 0.6698 0.4514 0.025 Uiso 1 1 calc R U
C8 C 0.5610(4) 0.66826(13) 0.52825(8) 0.0226(5) Uani 1 1 d . .
H8A H 0.7030 0.6371 0.5423 0.027 Uiso 1 1 calc R U
H8B H 0.6200 0.7215 0.5197 0.027 Uiso 1 1 calc R U
C9 C 0.3482(4) 0.67012(12) 0.57042(8) 0.0173(4) Uani 1 1 d . .
H9 H 0.2297 0.7126 0.5599 0.021 Uiso 1 1 calc R U
C10 C 0.3263(4) 0.51612(12) 0.69233(8) 0.0216(5) Uani 1 1 d . .
H10A H 0.2772 0.4618 0.6863 0.032 Uiso 1 1 calc R U
H10B H 0.3213 0.5279 0.7321 0.032 Uiso 1 1 calc R U
H10C H 0.4960 0.5242 0.6783 0.032 Uiso 1 1 calc R U
C11 C 0.4844(4) 0.76556(11) 0.64267(8) 0.0173(4) Uani 1 1 d . .
C12 C 0.7774(4) 0.85177(13) 0.68242(10) 0.0294(5) Uani 1 1 d . .
H12A H 0.7923 0.8821 0.6481 0.044 Uiso 1 1 calc R U
H12B H 0.9389 0.8508 0.7015 0.044 Uiso 1 1 calc R U
H12C H 0.6520 0.8757 0.7066 0.044 Uiso 1 1 calc R U

loop_
_atom_site_aniso_label
_atom_site_aniso_U_11
_atom_site_aniso_U_22
_atom_site_aniso_U_33
_atom_site_aniso_U_23
_atom_site_aniso_U_13
_atom_site_aniso_U_12
O1 0.0200(7) 0.0305(8) 0.0082(6) -0.0049(6) 0.0024(6) -0.0012(6)
O2 0.0207(8) 0.0218(8) 0.0247(8) -0.0053(6) -0.0061(7) -0.0029(6)
O3 0.0363(9) 0.0196(8) 0.0365(9) -0.0010(7) -0.0153(8) 0.0044(7)
C1 0.0149(10) 0.0187(10) 0.0095(9) 0.0003(8) -0.0022(8) 0.0012(8)
C2 0.0151(10) 0.0247(11) 0.0078(9) -0.0022(8) -0.0020(8) 0.0018(8)
C3 0.0149(10) 0.0239(11) 0.0114(10) 0.0001(8) 0.0010(8) -0.0024(8)
C4 0.0187(10) 0.0251(11) 0.0123(10) -0.0035(8) -0.0010(9) -0.0041(8)
C5 0.0155(10) 0.0224(11) 0.0128(9) -0.0029(8) -0.0021(8) 0.0006(8)
C6 0.0241(11) 0.0286(12) 0.0105(9) -0.0019(8) -0.0019(9) -0.0025(9)
C7 0.0273(12) 0.0251(12) 0.0113(10) -0.0003(8) 0.0014(9) 0.0004(9)
C8 0.0246(11) 0.0301(13) 0.0130(10) 0.0005(9) 0.0028(9) -0.0078(9)
C9 0.0213(10) 0.0220(11) 0.0086(9) 0.0010(8) -0.0009(8) 0.0010(8)
C10 0.0265(12) 0.0216(11) 0.0167(10) 0.0015(8) -0.0003(9) -0.0018(9)
C11 0.0201(10) 0.0213(11) 0.0104(9) -0.0004(8) -0.0006(9) 0.0011(9)
C12 0.0296(13) 0.0260(12) 0.0327(13) -0.0089(10) -0.0037(11) -0.0072(10)

loop_
_atom_type_symbol
_atom_type_description
_atom_type_scat_dispersion_real
_atom_type_scat_dispersion_imag
_atom_type_scat_source
C C 0.0033 0.0016 'International Tables Vol C Tables 4.2.6.8 and 6.1.1.4'
H H 0.0000 0.0000 'International Tables Vol C Tables 4.2.6.8 and 6.1.1.4'
O O 0.0106 0.0060 'International Tables Vol C Tables 4.2.6.8 and 6.1.1.4'

loop_
_geom_angle_atom_site_label_1
_geom_angle_atom_site_label_2
_geom_angle_atom_site_label_3
_geom_angle
C2 O1 H1A 109.5
C11 O2 C12 116.18(17)
C11 C1 C2 109.00(16)
C11 C1 C9 110.77(16)
C2 C1 C9 108.38(16)
C11 C1 H1 109.6
C2 C1 H1 109.6
C9 C1 H1 109.6
O1 C2 C1 107.63(15)
O1 C2 C3 112.40(15)
C1 C2 C3 112.08(16)
O1 C2 H2 108.2
C1 C2 H2 108.2
C3 C2 H2 108.2
C4 C3 C2 110.61(16)
C4 C3 C10 109.94(16)
C2 C3 C10 113.69(16)
C4 C3 H3 107.4
C2 C3 H3 107.4
C10 C3 H3 107.4
C5 C4 C3 123.08(19)
C5 C4 H4 118.5
C3 C4 H4 118.5
C4 C5 C9 123.98(18)
C4 C5 C6 128.41(19)
C9 C5 C6 107.43(16)
C5 C6 C7 105.40(16)
C5 C6 H6A 110.7
C7 C6 H6A 110.7
C5 C6 H6B 110.7
C7 C6 H6B 110.7
H6A C6 H6B 108.8
C8 C7 C6 105.33(16)
C8 C7 H7A 110.7
C6 C7 H7A 110.7
C8 C7 H7B 110.7
C6 C7 H7B 110.7
H7A C7 H7B 108.8
C9 C8 C7 104.12(17)
C9 C8 H8A 110.9
C7 C8 H8A 110.9
C9 C8 H8B 110.9
C7 C8 H8B 110.9
H8A C8 H8B 108.9
C5 C9 C8 102.18(16)
C5 C9 C1 112.36(16)
C8 C9 C1 116.03(17)
C5 C9 H9 108.6
C8 C9 H9 108.6
C1 C9 H9 108.6
C3 C10 H10A 109.5
C3 C10 H10B 109.5
H10A C10 H10B 109.5
C3 C10 H10C 109.5
H10A C10 H10C 109.5
H10B C10 H10C 109.5
O3 C11 O2 122.94(19)
O3 C11 C1 125.39(19)
O2 C11 C1 111.67(16)
O2 C12 H12A 109.5
O2 C12 H12B 109.5
H12A C12 H12B 109.5
O2 C12 H12C 109.5
H12A C12 H12C 109.5
H12B C12 H12C 109.5

loop_
_geom_bond_atom_site_label_1
_geom_bond_atom_site_label_2
_geom_bond_distance
O1 C2 1.439(2)
O1 H1A 0.8400
O2 C11 1.338(2)
O2 C12 1.443(3)
O3 C11 1.205(2)
C1 C11 1.506(3)
C1 C2 1.528(3)
C1 C9 1.532(3)
C1 H1 1.0000
C2 C3 1.530(3)
C2 H2 1.0000
C3 C4 1.509(3)
C3 C10 1.532(3)
C3 H3 1.0000
C4 C5 1.326(3)
C4 H4 0.9500
C5 C9 1.505(3)
C5 C6 1.516(3)
C6 C7 1.543(3)
C6 H6A 0.9900
C6 H6B 0.9900
C7 C8 1.541(3)
C7 H7A 0.9900
C7 H7B 0.9900
C8 C9 1.527(3)
C8 H8A 0.9900
C8 H8B 0.9900
C9 H9 1.0000
C10 H10A 0.9800
C10 H10B 0.9800
C10 H10C 0.9800
C12 H12A 0.9800
C12 H12B 0.9800
C12 H12C 0.9800
